data_1502417
loop_
_publ_author_name
'Cui, Sunliang'
'Wojtas, Lukasz'
'Antilla, Jon C.'

_publ_section_title
;
 Pd-catalyzed C4-olefination of oxazoles via C-H bond activation:
 divergent synthesis of functionalized amino alcohol and amino acid
 derivatives.
;
_journal_issue 19
_journal_name_full 'Organic letters'
_journal_page_first 5040
_journal_page_last 5043
_journal_paper_doi 10.1021/ol201865h
_journal_volume 13
_journal_year 2011
_chemical_formula_moiety 'C16 H23 N O5'
_chemical_formula_sum 'C16 H23 N O5'
_chemical_formula_weight 309.35
_chemical_name_systematic
;
ethyl 5-methoxy-4-(4-methoxybenzamido)pentanoate
;
_space_group_IT_number 9
_symmetry_cell_setting monoclinic
_symmetry_space_group_name_Hall 'C -2yc'
_symmetry_space_group_name_H-M 'C 1 c 1'
_atom_sites_solution_hydrogens geom
_atom_sites_solution_primary direct
_atom_sites_solution_secondary difmap
_audit_creation_method SHELXL-97
_cell_angle_alpha 90.00
_cell_angle_beta 100.896(2)
_cell_angle_gamma 90.00
_cell_formula_units_Z 4
_cell_length_a 14.7468(5)
_cell_length_b 5.0698(2)
_cell_length_c 21.3719(7)
_cell_measurement_reflns_used 2403
_cell_measurement_temperature 100(2)
_cell_measurement_theta_max 65.2
_cell_measurement_theta_min 4.2
_cell_volume 1569.03(10)
_computing_cell_refinement 'APEX2 (Bruker, 2010); SAINT (Bruker, 2009)'
_computing_data_collection 'APEX2 (Bruker, 2010)'
_computing_data_reduction 'SAINT (Bruker, 2009);XPREP(Sheldrick,2008)'
_computing_molecular_graphics 'ORTEP-3 (Farrugia, 1997)'
_computing_publication_material 'APEX2 (Bruker, 2010)'
_computing_structure_refinement 'SHELXL-97 (Sheldrick, 2008)'
_computing_structure_solution 'SHELXS-97 (Sheldrick, 2008)'
_diffrn_ambient_temperature 100(2)
_diffrn_measured_fraction_theta_full 0.987
_diffrn_measured_fraction_theta_max 0.987
_diffrn_measurement_device_type 'BRUKER SMART APEXII CCD'
_diffrn_measurement_method 'omega scans'
_diffrn_radiation_monochromator graphite
_diffrn_radiation_source 'fine-focus sealed tube'
_diffrn_radiation_type CuK\a
_diffrn_radiation_wavelength 1.54178
_diffrn_reflns_av_R_equivalents 0.0408
_diffrn_reflns_av_sigmaI/netI 0.0497
_diffrn_reflns_limit_h_max 17
_diffrn_reflns_limit_h_min -17
_diffrn_reflns_limit_k_max 5
_diffrn_reflns_limit_k_min -5
_diffrn_reflns_limit_l_max 25
_diffrn_reflns_limit_l_min -24
_diffrn_reflns_number 5840
_diffrn_reflns_theta_full 66.13
_diffrn_reflns_theta_max 66.13
_diffrn_reflns_theta_min 4.21
_exptl_absorpt_coefficient_mu 0.802
_exptl_absorpt_correction_T_max 0.9841
_exptl_absorpt_correction_T_min 0.9241
_exptl_absorpt_correction_type multi-scan
_exptl_absorpt_process_details 'SADABS; (Sheldrick, 2003)'
_exptl_crystal_colour colorless
_exptl_crystal_density_diffrn 1.310
_exptl_crystal_density_method 'not measured'
_exptl_crystal_description plate
_exptl_crystal_F_000 664
_exptl_crystal_size_max 0.10
_exptl_crystal_size_mid 0.08
_exptl_crystal_size_min 0.02
_refine_diff_density_max 0.168
_refine_diff_density_min -0.179
_refine_diff_density_rms 0.041
_refine_ls_abs_structure_details 'Flack H D (1983), Acta Cryst. A39, 876-881, 1196 Friedel Pairs'
_refine_ls_abs_structure_Flack 0.04(19)
_refine_ls_extinction_method none
_refine_ls_goodness_of_fit_ref 1.062
_refine_ls_hydrogen_treatment mixed
_refine_ls_matrix_type full
_refine_ls_number_parameters 206
_refine_ls_number_reflns 2543
_refine_ls_number_restraints 2
_refine_ls_restrained_S_all 1.062
_refine_ls_R_factor_all 0.0379
_refine_ls_R_factor_gt 0.0352
_refine_ls_shift/su_max 0.000
_refine_ls_shift/su_mean 0.000
_refine_ls_structure_factor_coef Fsqd
_refine_ls_weighting_details 'calc w=1/[\s^2^(Fo^2^)+(0.0425P)^2^+0.0000P] where P=(Fo^2^+2Fc^2^)/3'
_refine_ls_weighting_scheme calc
_refine_ls_wR_factor_gt 0.0828
_refine_ls_wR_factor_ref 0.0844
_reflns_number_gt 2382
_reflns_number_total 2543
_reflns_threshold_expression >2sigma(I)
_cod_data_source_file ol201865h_si_002.cif
_cod_data_source_block 4b
_cod_original_sg_symbol_H-M Cc
_cod_database_code 1502417

loop_
_symmetry_equiv_pos_as_xyz
'x, y, z'
'x, -y, z+1/2'
'x+1/2, y+1/2, z'
'x+1/2, -y+1/2, z+1/2'

loop_
_atom_site_label
_atom_site_type_symbol
_atom_site_fract_x
_atom_site_fract_y
_atom_site_fract_z
_atom_site_U_iso_or_equiv
_atom_site_adp_type
_atom_site_occupancy
_atom_site_symmetry_multiplicity
_atom_site_calc_flag
_atom_site_refinement_flags
O1 O 0.17821(10) 0.2216(3) 0.35663(7) 0.0204(3) Uani 1 1 d .
O2 O 0.50846(10) 0.5759(3) 0.92645(7) 0.0244(3) Uani 1 1 d .
O3 O 0.28809(10) 0.0256(3) 0.42895(7) 0.0249(3) Uani 1 1 d .
O4 O 0.32185(10) 0.9899(3) 0.65440(7) 0.0211(3) Uani 1 1 d .
O5 O 0.10310(10) 0.4537(3) 0.59527(8) 0.0301(4) Uani 1 1 d .
N1 N 0.29801(11) 0.5549(4) 0.63398(8) 0.0174(4) Uani 1 1 d .
H1 H 0.3027(16) 0.392(5) 0.6481(12) 0.020(6) Uiso 1 1 d .
C1 C 0.13320(15) 0.1003(4) 0.24754(10) 0.0241(5) Uani 1 1 d .
H1A H 0.0686 0.0903 0.2526 0.036 Uiso 1 1 calc R
H1B H 0.1435 -0.0238 0.2144 0.036 Uiso 1 1 calc R
H1C H 0.1470 0.2799 0.2352 0.036 Uiso 1 1 calc R
C2 C 0.19523(15) 0.0306(4) 0.30950(10) 0.0213(4) Uani 1 1 d .
H2A H 0.1815 -0.1498 0.3228 0.026 Uiso 1 1 calc R
H2B H 0.2607 0.0375 0.3048 0.026 Uiso 1 1 calc R
C3 C 0.23126(14) 0.1977(4) 0.41487(10) 0.0183(4) Uani 1 1 d .
C4 C 0.21069(14) 0.4112(4) 0.45882(10) 0.0201(4) Uani 1 1 d .
H4A H 0.1429 0.4257 0.4551 0.024 Uiso 1 1 calc R
H4B H 0.2334 0.5815 0.4451 0.024 Uiso 1 1 calc R
C5 C 0.25416(14) 0.3637(4) 0.52798(9) 0.0184(4) Uani 1 1 d .
H5A H 0.3203 0.3203 0.5310 0.022 Uiso 1 1 calc R
H5B H 0.2239 0.2104 0.5441 0.022 Uiso 1 1 calc R
C6 C 0.24562(14) 0.6023(4) 0.56963(9) 0.0191(4) Uani 1 1 d .
H6 H 0.2742 0.7563 0.5515 0.023 Uiso 1 1 calc R
C7 C 0.33003(13) 0.7587(4) 0.67229(9) 0.0160(4) Uani 1 1 d .
C8 C 0.37705(13) 0.6927(4) 0.73880(10) 0.0164(4) Uani 1 1 d .
C9 C 0.44752(14) 0.8581(4) 0.76896(10) 0.0177(4) Uani 1 1 d .
H9 H 0.4660 1.0038 0.7464 0.021 Uiso 1 1 calc R
C10 C 0.49076(14) 0.8134(4) 0.83102(10) 0.0199(4) Uani 1 1 d .
H10 H 0.5398 0.9247 0.8506 0.024 Uiso 1 1 calc R
C11 C 0.46216(14) 0.6034(4) 0.86510(10) 0.0185(4) Uani 1 1 d .
C12 C 0.47723(16) 0.3710(5) 0.96355(11) 0.0250(5) Uani 1 1 d .
H12A H 0.4130 0.4048 0.9672 0.038 Uiso 1 1 calc R
H12B H 0.5161 0.3678 1.0062 0.038 Uiso 1 1 calc R
H12C H 0.4813 0.2005 0.9427 0.038 Uiso 1 1 calc R
C13 C 0.34997(13) 0.4832(4) 0.77296(9) 0.0172(4) Uani 1 1 d .
H13 H 0.3026 0.3680 0.7527 0.021 Uiso 1 1 calc R
C14 C 0.39079(14) 0.4391(4) 0.83606(10) 0.0191(4) Uani 1 1 d .
H14 H 0.3703 0.2983 0.8592 0.023 Uiso 1 1 calc R
C15 C 0.14611(15) 0.6741(4) 0.57191(10) 0.0235(5) Uani 1 1 d .
H15A H 0.1446 0.8279 0.6002 0.028 Uiso 1 1 calc R
H15B H 0.1127 0.7214 0.5287 0.028 Uiso 1 1 calc R
C16 C 0.01069(17) 0.5088(6) 0.60028(14) 0.0438(7) Uani 1 1 d .
H16A H 0.0095 0.6576 0.6294 0.066 Uiso 1 1 calc R
H16B H -0.0165 0.3532 0.6168 0.066 Uiso 1 1 calc R
H16C H -0.0249 0.5539 0.5581 0.066 Uiso 1 1 calc R

loop_
_atom_site_aniso_label
_atom_site_aniso_U_11
_atom_site_aniso_U_22
_atom_site_aniso_U_33
_atom_site_aniso_U_23
_atom_site_aniso_U_13
_atom_site_aniso_U_12
O1 0.0209(7) 0.0219(7) 0.0176(7) -0.0024(6) 0.0016(6) 0.0053(6)
O2 0.0243(8) 0.0268(8) 0.0185(8) 0.0002(6) -0.0050(6) -0.0054(6)
O3 0.0272(8) 0.0228(8) 0.0229(8) 0.0016(6) -0.0002(6) 0.0098(7)
O4 0.0255(8) 0.0137(7) 0.0227(8) 0.0024(5) 0.0009(6) 0.0012(6)
O5 0.0186(8) 0.0395(10) 0.0317(9) -0.0041(7) 0.0038(7) -0.0015(7)
N1 0.0182(9) 0.0138(9) 0.0184(9) 0.0016(7) -0.0013(7) 0.0009(7)
C1 0.0233(11) 0.0283(13) 0.0196(11) -0.0006(9) 0.0014(9) 0.0002(9)
C2 0.0233(11) 0.0197(11) 0.0210(11) -0.0030(8) 0.0046(9) 0.0023(8)
C3 0.0173(10) 0.0180(11) 0.0197(10) 0.0010(7) 0.0038(8) -0.0011(8)
C4 0.0196(11) 0.0202(11) 0.0200(11) 0.0005(8) 0.0026(8) 0.0042(8)
C5 0.0173(10) 0.0156(11) 0.0213(11) -0.0006(8) 0.0011(8) 0.0020(7)
C6 0.0224(11) 0.0187(11) 0.0146(10) 0.0009(7) -0.0006(8) 0.0022(8)
C7 0.0131(9) 0.0147(11) 0.0204(10) -0.0014(7) 0.0038(8) -0.0004(7)
C8 0.0158(10) 0.0138(9) 0.0197(11) -0.0016(7) 0.0035(8) 0.0027(8)
C9 0.0167(10) 0.0148(10) 0.0218(11) -0.0007(8) 0.0040(8) -0.0005(8)
C10 0.0161(10) 0.0203(11) 0.0219(11) -0.0042(8) -0.0003(9) -0.0027(8)
C11 0.0181(10) 0.0190(11) 0.0167(11) -0.0025(8) -0.0010(9) 0.0038(8)
C12 0.0288(12) 0.0276(12) 0.0164(10) 0.0024(8) -0.0014(9) -0.0020(9)
C13 0.0154(10) 0.0148(10) 0.0191(10) -0.0041(7) -0.0023(8) -0.0010(7)
C14 0.0199(10) 0.0142(10) 0.0224(11) 0.0014(8) 0.0023(8) -0.0012(8)
C15 0.0242(11) 0.0261(12) 0.0174(10) -0.0010(8) -0.0031(9) 0.0058(9)
C16 0.0243(13) 0.0656(19) 0.0422(16) -0.0223(13) 0.0086(11) -0.0054(12)

loop_
_atom_type_symbol
_atom_type_description
_atom_type_scat_dispersion_real
_atom_type_scat_dispersion_imag
_atom_type_scat_source
C C 0.0181 0.0091 'International Tables Vol C Tables 4.2.6.8 and 6.1.1.4'
H H 0.0000 0.0000 'International Tables Vol C Tables 4.2.6.8 and 6.1.1.4'
N N 0.0311 0.0180 'International Tables Vol C Tables 4.2.6.8 and 6.1.1.4'
O O 0.0492 0.0322 'International Tables Vol C Tables 4.2.6.8 and 6.1.1.4'

loop_
_geom_angle_atom_site_label_1
_geom_angle_atom_site_label_2
_geom_angle_atom_site_label_3
_geom_angle
C3 O1 C2 115.79(16)
C11 O2 C12 116.75(17)
C16 O5 C15 111.8(2)
C7 N1 C6 120.45(18)
C7 N1 H1 121.1(16)
C6 N1 H1 118.1(16)
C2 C1 H1A 109.5
C2 C1 H1B 109.5
H1A C1 H1B 109.5
C2 C1 H1C 109.5
H1A C1 H1C 109.5
H1B C1 H1C 109.5
O1 C2 C1 107.36(16)
O1 C2 H2A 110.2
C1 C2 H2A 110.2
O1 C2 H2B 110.2
C1 C2 H2B 110.2
H2A C2 H2B 108.5
O3 C3 O1 123.43(19)
O3 C3 C4 125.29(19)
O1 C3 C4 111.28(17)
C3 C4 C5 113.41(16)
C3 C4 H4A 108.9
C5 C4 H4A 108.9
C3 C4 H4B 108.9
C5 C4 H4B 108.9
H4A C4 H4B 107.7
C4 C5 C6 112.19(16)
C4 C5 H5A 109.2
C6 C5 H5A 109.2
C4 C5 H5B 109.2
C6 C5 H5B 109.2
H5A C5 H5B 107.9
N1 C6 C5 109.36(16)
N1 C6 C15 110.49(15)
C5 C6 C15 113.32(17)
N1 C6 H6 107.8
C5 C6 H6 107.8
C15 C6 H6 107.8
O4 C7 N1 122.60(19)
O4 C7 C8 120.51(17)
N1 C7 C8 116.88(18)
C13 C8 C9 118.66(19)
C13 C8 C7 122.82(18)
C9 C8 C7 118.41(18)
C10 C9 C8 121.00(19)
C10 C9 H9 119.5
C8 C9 H9 119.5
C9 C10 C11 119.75(19)
C9 C10 H10 120.1
C11 C10 H10 120.1
O2 C11 C14 124.39(18)
O2 C11 C10 115.62(18)
C14 C11 C10 120.00(18)
O2 C12 H12A 109.5
O2 C12 H12B 109.5
H12A C12 H12B 109.5
O2 C12 H12C 109.5
H12A C12 H12C 109.5
H12B C12 H12C 109.5
C14 C13 C8 121.28(18)
C14 C13 H13 119.4
C8 C13 H13 119.4
C13 C14 C11 119.28(18)
C13 C14 H14 120.4
C11 C14 H14 120.4
O5 C15 C6 108.68(17)
O5 C15 H15A 110.0
C6 C15 H15A 110.0
O5 C15 H15B 110.0
C6 C15 H15B 110.0
H15A C15 H15B 108.3
O5 C16 H16A 109.5
O5 C16 H16B 109.5
H16A C16 H16B 109.5
O5 C16 H16C 109.5
H16A C16 H16C 109.5
H16B C16 H16C 109.5

loop_
_geom_bond_atom_site_label_1
_geom_bond_atom_site_label_2
_geom_bond_distance
O1 C3 1.345(3)
O1 C2 1.453(2)
O2 C11 1.366(2)
O2 C12 1.434(3)
O3 C3 1.208(3)
O4 C7 1.232(2)
O5 C16 1.415(3)
O5 C15 1.421(3)
N1 C7 1.347(3)
N1 C6 1.464(3)
N1 H1 0.88(3)
C1 C2 1.502(3)
C1 H1A 0.9800
C1 H1B 0.9800
C1 H1C 0.9800
C2 H2A 0.9900
C2 H2B 0.9900
C3 C4 1.501(3)
C4 C5 1.515(3)
C4 H4A 0.9900
C4 H4B 0.9900
C5 C6 1.521(3)
C5 H5A 0.9900
C5 H5B 0.9900
C6 C15 1.522(3)
C6 H6 1.0000
C7 C8 1.497(3)
C8 C13 1.390(3)
C8 C9 1.395(3)
C9 C10 1.377(3)
C9 H9 0.9500
C10 C11 1.399(3)
C10 H10 0.9500
C11 C14 1.393(3)
C12 H12A 0.9800
C12 H12B 0.9800
C12 H12C 0.9800
C13 C14 1.387(3)
C13 H13 0.9500
C14 H14 0.9500
C15 H15A 0.9900
C15 H15B 0.9900
C16 H16A 0.9800
C16 H16B 0.9800
C16 H16C 0.9800

loop_
_geom_torsion_atom_site_label_1
_geom_torsion_atom_site_label_2
_geom_torsion_atom_site_label_3
_geom_torsion_atom_site_label_4
_geom_torsion
C3 O1 C2 C1 -176.94(17)
C2 O1 C3 O3 -2.1(3)
C2 O1 C3 C4 177.58(16)
O3 C3 C4 C5 -11.8(3)
O1 C3 C4 C5 168.55(16)
C3 C4 C5 C6 170.62(16)
C7 N1 C6 C5 155.37(17)
C7 N1 C6 C15 -79.2(2)
C4 C5 C6 N1 -173.49(16)
C4 C5 C6 C15 62.8(2)
C6 N1 C7 O4 -4.3(3)
C6 N1 C7 C8 175.82(16)
O4 C7 C8 C13 145.16(19)
N1 C7 C8 C13 -34.9(3)
O4 C7 C8 C9 -31.0(3)
N1 C7 C8 C9 148.91(18)
C13 C8 C9 C10 1.0(3)
C7 C8 C9 C10 177.38(18)
C8 C9 C10 C11 -1.7(3)
C12 O2 C11 C14 -3.3(3)
C12 O2 C11 C10 176.74(18)
C9 C10 C11 O2 -179.43(18)
C9 C10 C11 C14 0.6(3)
C9 C8 C13 C14 0.8(3)
C7 C8 C13 C14 -175.35(18)
C8 C13 C14 C11 -1.9(3)
O2 C11 C14 C13 -178.76(18)
C10 C11 C14 C13 1.2(3)
C16 O5 C15 C6 178.44(17)
N1 C6 C15 O5 -64.6(2)
C5 C6 C15 O5 58.5(2)
